data_7720689
loop_
_publ_author_name
'Shibata, Kaname'
'Michiue, Kenji'
'Motuzis, Ignas'
'Elsegood, Mark R. J.'
'Redshaw, Carl'

_publ_section_title
;
 Vanadyl complexes supported by O,O- and N,O-chelate ligation: structures
 and polymerization catalysis.
;
_journal_issue 14
_journal_name_full 'Dalton transactions (Cambridge, England : 2003)'
_journal_page_first 5644
_journal_page_last 5666
_journal_paper_doi 10.1039/d6dt00387g
_journal_volume 55
_journal_year 2026
_chemical_formula_moiety 'C38 H43 Br4 N2 O3 V'
_chemical_formula_sum 'C38 H43 Br4 N2 O3 V'
_chemical_formula_weight 946.32
_space_group_crystal_system triclinic
_space_group_IT_number 2
_space_group_name_Hall '-P 1'
_space_group_name_H-M_alt 'P -1'
_atom_sites_solution_hydrogens mixed
_atom_sites_solution_primary iterative
_audit_creation_method SHELXL-2018/3
_audit_update_record
;
2026-01-19 deposited with the CCDC.	2026-03-10 downloaded from the CCDC.
;
_cell_angle_alpha 77.3250(9)
_cell_angle_beta 86.4467(8)
_cell_angle_gamma 89.4045(9)
_cell_formula_units_Z 2
_cell_length_a 11.80158(12)
_cell_length_b 12.16142(14)
_cell_length_c 13.69665(13)
_cell_measurement_reflns_used 39503
_cell_measurement_temperature 100(2)
_cell_measurement_theta_max 76.49
_cell_measurement_theta_min 3.28
_cell_volume 1914.19(4)
_computing_cell_refinement 'CrysAlisPro 1.171.41.122a (Rigaku OD, 2021)'
_computing_data_collection 'CrysAlisPro 1.171.41.122a (Rigaku OD, 2021)'
_computing_data_reduction 'CrysAlisPro 1.171.41.122a (Rigaku OD, 2021)'
_computing_molecular_graphics 'Bruker SHELXTL'
_computing_publication_material 'Bruker SHELXTL'
_computing_structure_refinement 'SHELXL-2018/3 (Sheldrick, 2018)'
_computing_structure_solution 'SHELXT-2018/2 (Sheldrick, 2015)'
_diffrn_ambient_temperature 100(2)
_diffrn_detector_area_resol_mean 10
_diffrn_measured_fraction_theta_full 0.996
_diffrn_measured_fraction_theta_max 0.995
_diffrn_measurement_device 'four-circle diffractometer'
_diffrn_measurement_device_type
; 
Rigaku 007HF diffractometer with HF Varimax confocal mirrors, 
an UG2 goniometer and HyPix 6000HE detector. 
;
_diffrn_measurement_method 'profile data from \w-scans'
_diffrn_radiation_collimation 0.3
_diffrn_radiation_type CuK\a
_diffrn_radiation_wavelength 1.54178
_diffrn_reflns_av_R_equivalents 0.0264
_diffrn_reflns_av_unetI/netI 0.0139
_diffrn_reflns_Laue_measured_fraction_full 0.996
_diffrn_reflns_Laue_measured_fraction_max 0.995
_diffrn_reflns_limit_h_max 14
_diffrn_reflns_limit_h_min -14
_diffrn_reflns_limit_k_max 14
_diffrn_reflns_limit_k_min -11
_diffrn_reflns_limit_l_max 16
_diffrn_reflns_limit_l_min -16
_diffrn_reflns_number 51853
_diffrn_reflns_point_group_measured_fraction_full 0.996
_diffrn_reflns_point_group_measured_fraction_max 0.995
_diffrn_reflns_theta_full 67.679
_diffrn_reflns_theta_max 70.062
_diffrn_reflns_theta_min 3.313
_diffrn_source 'Rotating anode'
_exptl_absorpt_coefficient_mu 7.356
_exptl_absorpt_correction_T_max 1.000
_exptl_absorpt_correction_T_min 0.598
_exptl_absorpt_correction_type multi-scan
_exptl_absorpt_process_details
; 
CrysAlisPro 1.171.41.122a (Rigaku Oxford Diffraction, 2021) 
Empirical absorption correction using spherical harmonics, 
implemented in SCALE3 ABSPACK scaling algorithm. 
;
_exptl_crystal_colour 'dark orange'
_exptl_crystal_density_diffrn 1.642
_exptl_crystal_density_method 'not measured'
_exptl_crystal_description block
_exptl_crystal_F_000 944
_exptl_crystal_recrystallization_method 'Re-crystallisation from solvent: acetonitrile'
_exptl_crystal_size_max 0.200
_exptl_crystal_size_mid 0.080
_exptl_crystal_size_min 0.040
_refine_diff_density_max 0.783
_refine_diff_density_min -0.690
_refine_diff_density_rms 0.055
_refine_ls_extinction_coef 0.00018(3)
_refine_ls_extinction_expression Fc^*^=kFc[1+0.001xFc^2^\l^3^/sin(2\q)]^-1/4^
_refine_ls_extinction_method 'SHELXL-2018/3 (Sheldrick 2018)'
_refine_ls_goodness_of_fit_ref 1.042
_refine_ls_hydrogen_treatment mixed
_refine_ls_matrix_type full
_refine_ls_number_parameters 445
_refine_ls_number_reflns 7245
_refine_ls_number_restraints 0
_refine_ls_restrained_S_all 1.042
_refine_ls_R_factor_all 0.0261
_refine_ls_R_factor_gt 0.0257
_refine_ls_shift/su_max 0.001
_refine_ls_shift/su_mean 0.000
_refine_ls_structure_factor_coef Fsqd
_refine_ls_weighting_details 'w=1/[\s^2^(Fo^2^)+(0.0196P)^2^+2.5825P] where P=(Fo^2^+2Fc^2^)/3'
_refine_ls_weighting_scheme calc
_refine_ls_wR_factor_gt 0.0589
_refine_ls_wR_factor_ref 0.0591
_reflns_Friedel_coverage 0.000
_reflns_number_gt 7121
_reflns_number_total 7245
_reflns_threshold_expression 'I > 2\s(I)'
_cod_data_source_file d6dt00387g2.cif
_cod_data_source_block 1
_cod_depositor_comments 'Adding full bibliography for 7720679--7720691.cif.'
_cod_database_code 7720689
_shelx_shelxl_version_number 2018/3
_shelx_space_group_comment
; 
The symmetry employed for this shelxl refinement is uniquely defined 
by the following loop, which should always be used as a source of 
symmetry information in preference to the above space-group names. 
They are only intended as comments. 
;
_shelx_estimated_absorpt_t_min 0.321
_shelx_estimated_absorpt_t_max 0.757

loop_
_space_group_symop_operation_xyz
'x, y, z'
'-x, -y, -z'

loop_
_atom_site_label
_atom_site_type_symbol
_atom_site_fract_x
_atom_site_fract_y
_atom_site_fract_z
_atom_site_U_iso_or_equiv
_atom_site_adp_type
_atom_site_occupancy
_atom_site_site_symmetry_order
_atom_site_calc_flag
_atom_site_refinement_flags_posn
_atom_site_refinement_flags_adp
_atom_site_refinement_flags_occupancy
_atom_site_disorder_assembly
_atom_site_disorder_group
V1 V 0.33907(3) 0.31986(3) 0.70460(3) 0.02700(9) Uani 1 1 d . . . . .
O1 O 0.35448(12) 0.16323(12) 0.75754(11) 0.0238(3) Uani 1 1 d . . . . .
O3 O 0.33581(13) 0.37502(13) 0.58802(12) 0.0299(3) Uani 1 1 d . . . . .
C1 C 0.27349(17) 0.08633(17) 0.79428(15) 0.0223(4) Uani 1 1 d . . . . .
C2 C 0.29046(18) -0.02713(18) 0.79200(16) 0.0237(4) Uani 1 1 d . . . . .
Br1 Br 0.43395(2) -0.07014(2) 0.74386(2) 0.03102(7) Uani 1 1 d . . . . .
C3 C 0.20650(19) -0.10746(18) 0.82484(16) 0.0265(4) Uani 1 1 d . . . . .
H3 H 0.219198 -0.183987 0.821996 0.032 Uiso 1 1 calc R U . . .
C4 C 0.10318(19) -0.07329(19) 0.86205(16) 0.0270(5) Uani 1 1 d . . . . .
Br2 Br -0.01640(2) -0.18043(2) 0.90222(2) 0.03629(7) Uani 1 1 d . . . . .
C5 C 0.08394(18) 0.03698(19) 0.86943(16) 0.0260(4) Uani 1 1 d . . . . .
H5 H 0.013215 0.058079 0.896844 0.031 Uiso 1 1 calc R U . . .
C6 C 0.16952(18) 0.11671(18) 0.83619(16) 0.0237(4) Uani 1 1 d . . . . .
C7 C 0.15324(18) 0.23830(18) 0.84181(16) 0.0249(4) Uani 1 1 d . . . . .
H7A H 0.074142 0.250249 0.865759 0.030 Uiso 1 1 calc R U . . .
H7B H 0.204796 0.257779 0.889843 0.030 Uiso 1 1 calc R U . . .
N1 N 0.17792(15) 0.31163(15) 0.74087(14) 0.0266(4) Uani 1 1 d . . . . .
C8 C 0.08037(17) 0.34239(18) 0.68275(17) 0.0249(4) Uani 1 1 d . . . . .
C9 C 0.05264(18) 0.28579(19) 0.60834(17) 0.0286(5) Uani 1 1 d . . . . .
C10 C -0.0450(2) 0.3195(2) 0.55774(19) 0.0355(5) Uani 1 1 d . . . . .
H10 H -0.066973 0.280783 0.508684 0.043 Uiso 1 1 calc R U . . .
C11 C -0.1105(2) 0.4076(3) 0.5772(2) 0.0411(6) Uani 1 1 d . . . . .
H11 H -0.175750 0.430364 0.540613 0.049 Uiso 1 1 calc R U . . .
C12 C -0.0812(2) 0.4628(2) 0.6501(2) 0.0391(6) Uani 1 1 d . . . . .
H12 H -0.126528 0.523672 0.662852 0.047 Uiso 1 1 calc R U . . .
C13 C 0.01333(19) 0.4311(2) 0.70503(18) 0.0303(5) Uani 1 1 d . . . . .
C14 C 0.1237(2) 0.1919(2) 0.57873(19) 0.0341(5) Uani 1 1 d . . . . .
H14 H 0.191223 0.180056 0.620416 0.041 Uiso 1 1 calc R U . . .
C15 C 0.0577(3) 0.0805(2) 0.5986(2) 0.0475(7) Uani 1 1 d . . . . .
H15A H 0.028677 0.061190 0.668842 0.071 Uiso 1 1 calc R U . . .
H15B H 0.108268 0.020572 0.584682 0.071 Uiso 1 1 calc R U . . .
H15C H -0.005934 0.088426 0.554910 0.071 Uiso 1 1 calc R U . . .
C16 C 0.1667(2) 0.2258(3) 0.4682(2) 0.0429(6) Uani 1 1 d . . . . .
H16A H 0.101921 0.237143 0.425692 0.064 Uiso 1 1 calc R U . . .
H16B H 0.215310 0.166065 0.451160 0.064 Uiso 1 1 calc R U . . .
H16C H 0.210487 0.296019 0.457054 0.064 Uiso 1 1 calc R U . . .
C17 C 0.0459(2) 0.4958(2) 0.78226(19) 0.0368(5) Uani 1 1 d . . . . .
H17 H 0.109979 0.454250 0.818247 0.044 Uiso 1 1 calc R U . . .
C18 C -0.0483(4) 0.5014(3) 0.8597(3) 0.0718(12) Uani 1 1 d . . . . .
H18A H -0.021308 0.540028 0.909562 0.108 Uiso 1 1 calc R U . . .
H18B H -0.072823 0.424835 0.892797 0.108 Uiso 1 1 calc R U . . .
H18C H -0.112434 0.542976 0.827236 0.108 Uiso 1 1 calc R U . . .
C19 C 0.0894(2) 0.6124(2) 0.7321(2) 0.0444(6) Uani 1 1 d . . . . .
H19A H 0.028013 0.656625 0.697719 0.067 Uiso 1 1 calc R U . . .
H19B H 0.152168 0.606162 0.683308 0.067 Uiso 1 1 calc R U . . .
H19C H 0.116367 0.649768 0.782882 0.067 Uiso 1 1 calc R U . . .
O2 O 0.35876(12) 0.41998(13) 0.78942(12) 0.0277(3) Uani 1 1 d . . . . .
C20 C 0.44021(18) 0.49018(17) 0.80211(16) 0.0247(4) Uani 1 1 d . . . . .
C21 C 0.42099(19) 0.55731(18) 0.87244(17) 0.0270(4) Uani 1 1 d . . . . .
Br3 Br 0.28233(2) 0.54151(2) 0.95161(2) 0.03412(7) Uani 1 1 d . . . . .
C22 C 0.4995(2) 0.63560(19) 0.88618(19) 0.0328(5) Uani 1 1 d . . . . .
H22 H 0.484233 0.680377 0.934230 0.039 Uiso 1 1 calc R U . . .
C23 C 0.6001(2) 0.64684(19) 0.8284(2) 0.0359(5) Uani 1 1 d . . . . .
Br4 Br 0.70789(3) 0.75569(2) 0.84334(3) 0.05603(10) Uani 1 1 d . . . . .
C24 C 0.6243(2) 0.57994(19) 0.76017(19) 0.0333(5) Uani 1 1 d . . . . .
H24 H 0.695061 0.588047 0.722208 0.040 Uiso 1 1 calc R U . . .
C25 C 0.54584(19) 0.50088(18) 0.74675(17) 0.0272(4) Uani 1 1 d . . . . .
C26 C 0.5749(2) 0.42848(19) 0.67241(18) 0.0307(5) Uani 1 1 d . . . . .
H26A H 0.542758 0.462532 0.607622 0.037 Uiso 1 1 calc R U . . .
H26B H 0.658408 0.425175 0.660955 0.037 Uiso 1 1 calc R U . . .
N2 N 0.52853(15) 0.31124(15) 0.71019(14) 0.0244(4) Uani 1 1 d . . . . .
H2 H 0.526(2) 0.303(2) 0.772(2) 0.029 Uiso 1 1 d . U . . .
C27 C 0.60449(18) 0.22150(19) 0.69003(17) 0.0262(4) Uani 1 1 d . . . . .
C28 C 0.6694(2) 0.1657(2) 0.76822(18) 0.0317(5) Uani 1 1 d . . . . .
C29 C 0.7368(2) 0.0759(2) 0.75241(19) 0.0363(5) Uani 1 1 d . . . . .
H29 H 0.779703 0.035808 0.805233 0.044 Uiso 1 1 calc R U . . .
C30 C 0.7427(2) 0.0438(2) 0.66153(19) 0.0358(5) Uani 1 1 d . . . . .
H30 H 0.787872 -0.018707 0.652471 0.043 Uiso 1 1 calc R U . . .
C31 C 0.6825(2) 0.1034(2) 0.58409(18) 0.0331(5) Uani 1 1 d . . . . .
H31 H 0.688516 0.082529 0.521071 0.040 Uiso 1 1 calc R U . . .
C32 C 0.61284(19) 0.19366(19) 0.59604(17) 0.0281(5) Uani 1 1 d . . . . .
C33 C 0.6700(2) 0.2004(2) 0.86899(19) 0.0394(6) Uani 1 1 d . . . . .
H33 H 0.643356 0.280300 0.858026 0.047 Uiso 1 1 calc R U . . .
C34 C 0.5862(3) 0.1301(3) 0.9439(2) 0.0535(7) Uani 1 1 d . . . . .
H34A H 0.510591 0.137795 0.917369 0.080 Uiso 1 1 calc R U . . .
H34B H 0.584204 0.155854 1.006904 0.080 Uiso 1 1 calc R U . . .
H34C H 0.609334 0.050866 0.956013 0.080 Uiso 1 1 calc R U . . .
C35 C 0.7886(2) 0.1972(3) 0.9083(2) 0.0481(7) Uani 1 1 d . . . . .
H35A H 0.787630 0.235539 0.964230 0.072 Uiso 1 1 calc R U . . .
H35B H 0.842422 0.235415 0.854410 0.072 Uiso 1 1 calc R U . . .
H35C H 0.811916 0.118705 0.931306 0.072 Uiso 1 1 calc R U . . .
C36 C 0.5504(2) 0.2557(2) 0.50651(17) 0.0319(5) Uani 1 1 d . . . . .
H36 H 0.509261 0.320619 0.526056 0.038 Uiso 1 1 calc R U . . .
C37 C 0.4625(2) 0.1778(2) 0.47903(18) 0.0364(5) Uani 1 1 d . . . . .
H37A H 0.500833 0.112120 0.461826 0.055 Uiso 1 1 calc R U . . .
H37B H 0.422582 0.218639 0.421423 0.055 Uiso 1 1 calc R U . . .
H37C H 0.407786 0.152815 0.536246 0.055 Uiso 1 1 calc R U . . .
C38 C 0.6340(2) 0.3026(2) 0.41731(19) 0.0399(6) Uani 1 1 d . . . . .
H38A H 0.684664 0.357345 0.435338 0.060 Uiso 1 1 calc R U . . .
H38B H 0.591812 0.339679 0.359776 0.060 Uiso 1 1 calc R U . . .
H38C H 0.679010 0.240764 0.399767 0.060 Uiso 1 1 calc R U . . .

loop_
_atom_site_aniso_label
_atom_site_aniso_U_11
_atom_site_aniso_U_22
_atom_site_aniso_U_33
_atom_site_aniso_U_23
_atom_site_aniso_U_13
_atom_site_aniso_U_12
V1 0.0338(2) 0.01914(18) 0.0285(2) -0.00450(15) -0.00756(16) -0.00292(15)
O1 0.0203(7) 0.0201(7) 0.0305(8) -0.0051(6) 0.0019(6) -0.0022(6)
O3 0.0282(8) 0.0286(8) 0.0319(8) -0.0038(7) -0.0035(6) 0.0005(6)
C1 0.0221(10) 0.0221(10) 0.0224(10) -0.0043(8) -0.0006(8) -0.0022(8)
C2 0.0254(10) 0.0225(10) 0.0235(10) -0.0060(8) -0.0004(8) 0.0009(8)
Br1 0.02941(12) 0.02469(12) 0.03761(13) -0.00671(9) 0.00746(9) 0.00443(9)
C3 0.0330(11) 0.0200(10) 0.0275(11) -0.0078(8) -0.0007(9) -0.0009(9)
C4 0.0286(11) 0.0248(11) 0.0279(11) -0.0068(9) 0.0010(9) -0.0082(9)
Br2 0.03308(13) 0.02969(13) 0.04763(15) -0.01403(11) 0.00795(10) -0.01388(10)
C5 0.0225(10) 0.0270(11) 0.0292(11) -0.0091(9) 0.0029(8) -0.0032(8)
C6 0.0229(10) 0.0222(11) 0.0264(10) -0.0067(8) 0.0002(8) -0.0008(8)
C7 0.0247(10) 0.0227(11) 0.0272(11) -0.0067(8) 0.0044(8) -0.0010(8)
N1 0.0223(9) 0.0262(9) 0.0290(9) -0.0020(8) 0.0005(7) -0.0002(7)
C8 0.0175(9) 0.0244(11) 0.0329(11) -0.0065(9) -0.0008(8) -0.0006(8)
C9 0.0227(10) 0.0299(12) 0.0343(12) -0.0102(9) 0.0016(9) -0.0027(9)
C10 0.0253(11) 0.0490(15) 0.0369(13) -0.0192(11) -0.0026(10) -0.0030(10)
C11 0.0219(11) 0.0640(18) 0.0413(14) -0.0186(13) -0.0074(10) 0.0084(11)
C12 0.0319(12) 0.0459(15) 0.0431(14) -0.0173(12) -0.0052(11) 0.0148(11)
C13 0.0280(11) 0.0302(12) 0.0344(12) -0.0104(10) -0.0023(9) 0.0020(9)
C14 0.0366(13) 0.0325(13) 0.0367(13) -0.0153(10) -0.0039(10) 0.0040(10)
C15 0.0649(19) 0.0346(14) 0.0482(16) -0.0185(12) -0.0089(14) -0.0037(13)
C16 0.0405(14) 0.0526(16) 0.0383(14) -0.0167(12) -0.0028(11) 0.0157(12)
C17 0.0501(15) 0.0257(12) 0.0378(13) -0.0121(10) -0.0095(11) 0.0048(10)
C18 0.103(3) 0.066(2) 0.0519(19) -0.0332(17) 0.0358(19) -0.045(2)
C19 0.0470(15) 0.0454(16) 0.0436(15) -0.0179(12) 0.0068(12) -0.0147(12)
O2 0.0240(7) 0.0254(8) 0.0363(8) -0.0126(6) 0.0000(6) -0.0039(6)
C20 0.0272(11) 0.0185(10) 0.0277(11) -0.0022(8) -0.0061(8) -0.0027(8)
C21 0.0290(11) 0.0219(11) 0.0296(11) -0.0038(9) -0.0057(9) 0.0008(8)
Br3 0.03623(13) 0.03424(14) 0.03441(13) -0.01377(10) 0.00051(10) 0.00166(10)
C22 0.0392(13) 0.0230(11) 0.0387(13) -0.0091(10) -0.0128(10) 0.0021(9)
C23 0.0363(13) 0.0203(11) 0.0510(15) -0.0043(10) -0.0141(11) -0.0058(9)
Br4 0.04819(17) 0.03241(15) 0.0913(3) -0.01733(15) -0.01749(16) -0.01559(12)
C24 0.0287(11) 0.0241(11) 0.0441(14) -0.0001(10) -0.0039(10) -0.0045(9)
C25 0.0277(11) 0.0213(10) 0.0310(11) -0.0017(9) -0.0031(9) -0.0024(8)
C26 0.0285(11) 0.0272(12) 0.0350(12) -0.0053(9) 0.0034(9) -0.0059(9)
N2 0.0263(9) 0.0235(9) 0.0230(9) -0.0047(7) 0.0002(7) -0.0018(7)
C27 0.0224(10) 0.0265(11) 0.0296(11) -0.0068(9) 0.0016(8) -0.0010(8)
C28 0.0297(11) 0.0353(13) 0.0303(12) -0.0080(10) -0.0012(9) 0.0046(10)
C29 0.0337(12) 0.0399(14) 0.0352(13) -0.0076(11) -0.0040(10) 0.0099(10)
C30 0.0340(12) 0.0348(13) 0.0401(13) -0.0122(11) 0.0002(10) 0.0082(10)
C31 0.0355(12) 0.0353(13) 0.0301(12) -0.0120(10) 0.0028(10) 0.0013(10)
C32 0.0283(11) 0.0276(11) 0.0280(11) -0.0058(9) 0.0011(9) -0.0020(9)
C33 0.0404(14) 0.0439(15) 0.0349(13) -0.0101(11) -0.0063(11) 0.0154(11)
C34 0.0562(18) 0.062(2) 0.0433(16) -0.0154(14) 0.0039(13) -0.0036(15)
C35 0.0482(16) 0.0538(17) 0.0471(16) -0.0191(13) -0.0115(13) 0.0028(13)
C36 0.0367(12) 0.0335(12) 0.0247(11) -0.0054(9) 0.0004(9) 0.0027(10)
C37 0.0365(13) 0.0449(15) 0.0286(12) -0.0098(10) -0.0023(10) 0.0004(11)
C38 0.0453(15) 0.0409(14) 0.0306(12) -0.0031(11) 0.0037(11) -0.0018(11)

loop_
_atom_type_symbol
_atom_type_description
_atom_type_scat_dispersion_real
_atom_type_scat_dispersion_imag
_atom_type_scat_source
C C 0.0181 0.0091 'International Tables Vol C Tables 4.2.6.8 and 6.1.1.4'
H H 0.0000 0.0000 'International Tables Vol C Tables 4.2.6.8 and 6.1.1.4'
N N 0.0311 0.0180 'International Tables Vol C Tables 4.2.6.8 and 6.1.1.4'
O O 0.0492 0.0322 'International Tables Vol C Tables 4.2.6.8 and 6.1.1.4'
V V 0.0687 2.1097 'International Tables Vol C Tables 4.2.6.8 and 6.1.1.4'
Br Br -0.6763 1.2805 'International Tables Vol C Tables 4.2.6.8 and 6.1.1.4'

loop_
_geom_angle_atom_site_label_1
_geom_angle_atom_site_label_2
_geom_angle_atom_site_label_3
_geom_angle
_geom_angle_site_symmetry_1
_geom_angle_site_symmetry_3
_geom_angle_publ_flag
O3 V1 O2 116.26(8) . . ?
O3 V1 O1 123.96(8) . . ?
O2 V1 O1 118.55(7) . . ?
O3 V1 N1 99.44(8) . . ?
O2 V1 N1 90.53(7) . . ?
O1 V1 N1 90.95(7) . . ?
O3 V1 N2 97.02(8) . . ?
O2 V1 N2 80.94(7) . . ?
O1 V1 N2 80.93(6) . . ?
N1 V1 N2 163.49(8) . . ?
C1 O1 V1 128.89(13) . . ?
O1 C1 C2 120.72(18) . . ?
O1 C1 C6 121.27(19) . . ?
C2 C1 C6 118.01(19) . . ?
C3 C2 C1 122.03(19) . . ?
C3 C2 Br1 119.80(16) . . ?
C1 C2 Br1 118.16(16) . . ?
C2 C3 C4 118.2(2) . . ?
C2 C3 H3 120.9 . . ?
C4 C3 H3 120.9 . . ?
C5 C4 C3 121.9(2) . . ?
C5 C4 Br2 118.92(16) . . ?
C3 C4 Br2 119.22(16) . . ?
C4 C5 C6 119.2(2) . . ?
C4 C5 H5 120.4 . . ?
C6 C5 H5 120.4 . . ?
C5 C6 C1 120.64(19) . . ?
C5 C6 C7 121.53(19) . . ?
C1 C6 C7 117.81(18) . . ?
N1 C7 C6 109.39(17) . . ?
N1 C7 H7A 109.8 . . ?
C6 C7 H7A 109.8 . . ?
N1 C7 H7B 109.8 . . ?
C6 C7 H7B 109.8 . . ?
H7A C7 H7B 108.2 . . ?
C8 N1 C7 115.02(17) . . ?
C8 N1 V1 132.11(14) . . ?
C7 N1 V1 111.42(13) . . ?
C9 C8 C13 121.6(2) . . ?
C9 C8 N1 121.71(19) . . ?
C13 C8 N1 116.68(19) . . ?
C10 C9 C8 117.7(2) . . ?
C10 C9 C14 118.3(2) . . ?
C8 C9 C14 124.0(2) . . ?
C11 C10 C9 121.5(2) . . ?
C11 C10 H10 119.2 . . ?
C9 C10 H10 119.2 . . ?
C10 C11 C12 119.8(2) . . ?
C10 C11 H11 120.1 . . ?
C12 C11 H11 120.1 . . ?
C11 C12 C13 121.3(2) . . ?
C11 C12 H12 119.3 . . ?
C13 C12 H12 119.3 . . ?
C12 C13 C8 118.0(2) . . ?
C12 C13 C17 120.1(2) . . ?
C8 C13 C17 121.7(2) . . ?
C9 C14 C15 111.9(2) . . ?
C9 C14 C16 110.5(2) . . ?
C15 C14 C16 110.4(2) . . ?
C9 C14 H14 108.0 . . ?
C15 C14 H14 108.0 . . ?
C16 C14 H14 108.0 . . ?
C14 C15 H15A 109.5 . . ?
C14 C15 H15B 109.5 . . ?
H15A C15 H15B 109.5 . . ?
C14 C15 H15C 109.5 . . ?
H15A C15 H15C 109.5 . . ?
H15B C15 H15C 109.5 . . ?
C14 C16 H16A 109.5 . . ?
C14 C16 H16B 109.5 . . ?
H16A C16 H16B 109.5 . . ?
C14 C16 H16C 109.5 . . ?
H16A C16 H16C 109.5 . . ?
H16B C16 H16C 109.5 . . ?
C18 C17 C19 111.2(2) . . ?
C18 C17 C13 113.0(2) . . ?
C19 C17 C13 111.0(2) . . ?
C18 C17 H17 107.1 . . ?
C19 C17 H17 107.1 . . ?
C13 C17 H17 107.1 . . ?
C17 C18 H18A 109.5 . . ?
C17 C18 H18B 109.5 . . ?
H18A C18 H18B 109.5 . . ?
C17 C18 H18C 109.5 . . ?
H18A C18 H18C 109.5 . . ?
H18B C18 H18C 109.5 . . ?
C17 C19 H19A 109.5 . . ?
C17 C19 H19B 109.5 . . ?
H19A C19 H19B 109.5 . . ?
C17 C19 H19C 109.5 . . ?
H19A C19 H19C 109.5 . . ?
H19B C19 H19C 109.5 . . ?
C20 O2 V1 136.15(14) . . ?
O2 C20 C21 119.4(2) . . ?
O2 C20 C25 122.8(2) . . ?
C21 C20 C25 117.8(2) . . ?
C22 C21 C20 122.5(2) . . ?
C22 C21 Br3 118.48(18) . . ?
C20 C21 Br3 119.01(16) . . ?
C23 C22 C21 118.3(2) . . ?
C23 C22 H22 120.9 . . ?
C21 C22 H22 120.9 . . ?
C22 C23 C24 121.3(2) . . ?
C22 C23 Br4 119.25(19) . . ?
C24 C23 Br4 119.47(19) . . ?
C23 C24 C25 120.5(2) . . ?
C23 C24 H24 119.8 . . ?
C25 C24 H24 119.8 . . ?
C24 C25 C20 119.7(2) . . ?
C24 C25 C26 119.3(2) . . ?
C20 C25 C26 121.05(19) . . ?
N2 C26 C25 110.81(18) . . ?
N2 C26 H26A 109.5 . . ?
C25 C26 H26A 109.5 . . ?
N2 C26 H26B 109.5 . . ?
C25 C26 H26B 109.5 . . ?
H26A C26 H26B 108.1 . . ?
C27 N2 C26 114.56(17) . . ?
C27 N2 V1 127.99(14) . . ?
C26 N2 V1 107.87(13) . . ?
C27 N2 H2 104.2(18) . . ?
C26 N2 H2 103.9(19) . . ?
V1 N2 H2 93.0(18) . . ?
C32 C27 C28 121.3(2) . . ?
C32 C27 N2 121.3(2) . . ?
C28 C27 N2 117.42(19) . . ?
C29 C28 C27 118.2(2) . . ?
C29 C28 C33 119.0(2) . . ?
C27 C28 C33 122.7(2) . . ?
C30 C29 C28 121.4(2) . . ?
C30 C29 H29 119.3 . . ?
C28 C29 H29 119.3 . . ?
C31 C30 C29 119.4(2) . . ?
C31 C30 H30 120.3 . . ?
C29 C30 H30 120.3 . . ?
C30 C31 C32 121.6(2) . . ?
C30 C31 H31 119.2 . . ?
C32 C31 H31 119.2 . . ?
C31 C32 C27 117.9(2) . . ?
C31 C32 C36 118.2(2) . . ?
C27 C32 C36 123.8(2) . . ?
C34 C33 C35 112.1(2) . . ?
C34 C33 C28 110.2(2) . . ?
C35 C33 C28 112.6(2) . . ?
C34 C33 H33 107.2 . . ?
C35 C33 H33 107.2 . . ?
C28 C33 H33 107.2 . . ?
C33 C34 H34A 109.5 . . ?
C33 C34 H34B 109.5 . . ?
H34A C34 H34B 109.5 . . ?
C33 C34 H34C 109.5 . . ?
H34A C34 H34C 109.5 . . ?
H34B C34 H34C 109.5 . . ?
C33 C35 H35A 109.5 . . ?
C33 C35 H35B 109.5 . . ?
H35A C35 H35B 109.5 . . ?
C33 C35 H35C 109.5 . . ?
H35A C35 H35C 109.5 . . ?
H35B C35 H35C 109.5 . . ?
C32 C36 C37 110.1(2) . . ?
C32 C36 C38 110.9(2) . . ?
C37 C36 C38 111.5(2) . . ?
C32 C36 H36 108.1 . . ?
C37 C36 H36 108.1 . . ?
C38 C36 H36 108.1 . . ?
C36 C37 H37A 109.5 . . ?
C36 C37 H37B 109.5 . . ?
H37A C37 H37B 109.5 . . ?
C36 C37 H37C 109.5 . . ?
H37A C37 H37C 109.5 . . ?
H37B C37 H37C 109.5 . . ?
C36 C38 H38A 109.5 . . ?
C36 C38 H38B 109.5 . . ?
H38A C38 H38B 109.5 . . ?
C36 C38 H38C 109.5 . . ?
H38A C38 H38C 109.5 . . ?
H38B C38 H38C 109.5 . . ?

loop_
_geom_bond_atom_site_label_1
_geom_bond_atom_site_label_2
_geom_bond_distance
_geom_bond_site_symmetry_2
_geom_bond_publ_flag
V1 O3 1.5932(16) . ?
V1 O2 1.8832(15) . ?
V1 O1 1.8948(15) . ?
V1 N1 1.9335(18) . ?
V1 N2 2.2426(18) . ?
O1 C1 1.339(2) . ?
C1 C2 1.399(3) . ?
C1 C6 1.403(3) . ?
C2 C3 1.382(3) . ?
C2 Br1 1.890(2) . ?
C3 C4 1.387(3) . ?
C3 H3 0.9500 . ?
C4 C5 1.382(3) . ?
C4 Br2 1.902(2) . ?
C5 C6 1.392(3) . ?
C5 H5 0.9500 . ?
C6 C7 1.507(3) . ?
C7 N1 1.485(3) . ?
C7 H7A 0.9900 . ?
C7 H7B 0.9900 . ?
N1 C8 1.440(3) . ?
C8 C9 1.405(3) . ?
C8 C13 1.407(3) . ?
C9 C10 1.393(3) . ?
C9 C14 1.521(3) . ?
C10 C11 1.379(4) . ?
C10 H10 0.9500 . ?
C11 C12 1.381(4) . ?
C11 H11 0.9500 . ?
C12 C13 1.388(3) . ?
C12 H12 0.9500 . ?
C13 C17 1.520(3) . ?
C14 C15 1.533(4) . ?
C14 C16 1.535(4) . ?
C14 H14 1.0000 . ?
C15 H15A 0.9800 . ?
C15 H15B 0.9800 . ?
C15 H15C 0.9800 . ?
C16 H16A 0.9800 . ?
C16 H16B 0.9800 . ?
C16 H16C 0.9800 . ?
C17 C18 1.500(4) . ?
C17 C19 1.513(4) . ?
C17 H17 1.0000 . ?
C18 H18A 0.9800 . ?
C18 H18B 0.9800 . ?
C18 H18C 0.9800 . ?
C19 H19A 0.9800 . ?
C19 H19B 0.9800 . ?
C19 H19C 0.9800 . ?
O2 C20 1.336(3) . ?
C20 C21 1.400(3) . ?
C20 C25 1.410(3) . ?
C21 C22 1.385(3) . ?
C21 Br3 1.894(2) . ?
C22 C23 1.377(4) . ?
C22 H22 0.9500 . ?
C23 C24 1.383(4) . ?
C23 Br4 1.897(2) . ?
C24 C25 1.390(3) . ?
C24 H24 0.9500 . ?
C25 C26 1.508(3) . ?
C26 N2 1.503(3) . ?
C26 H26A 0.9900 . ?
C26 H26B 0.9900 . ?
N2 C27 1.467(3) . ?
N2 H2 0.83(3) . ?
C27 C32 1.399(3) . ?
C27 C28 1.402(3) . ?
C28 C29 1.392(3) . ?
C28 C33 1.530(3) . ?
C29 C30 1.381(4) . ?
C29 H29 0.9500 . ?
C30 C31 1.378(4) . ?
C30 H30 0.9500 . ?
C31 C32 1.397(3) . ?
C31 H31 0.9500 . ?
C32 C36 1.520(3) . ?
C33 C34 1.506(4) . ?
C33 C35 1.528(4) . ?
C33 H33 1.0000 . ?
C34 H34A 0.9800 . ?
C34 H34B 0.9800 . ?
C34 H34C 0.9800 . ?
C35 H35A 0.9800 . ?
C35 H35B 0.9800 . ?
C35 H35C 0.9800 . ?
C36 C37 1.530(3) . ?
C36 C38 1.532(3) . ?
C36 H36 1.0000 . ?
C37 H37A 0.9800 . ?
C37 H37B 0.9800 . ?
C37 H37C 0.9800 . ?
C38 H38A 0.9800 . ?
C38 H38B 0.9800 . ?
C38 H38C 0.9800 . ?

loop_
_geom_hbond_atom_site_label_D
_geom_hbond_atom_site_label_H
_geom_hbond_atom_site_label_A
_geom_hbond_distance_DH
_geom_hbond_distance_HA
_geom_hbond_distance_DA
_geom_hbond_angle_DHA
_geom_hbond_site_symmetry_A
_geom_hbond_publ_flag
C7 H7A Br2 0.99 3.14 3.692(2) 116.9 2_557 yes
C36 H36 O3 1.00 2.31 3.170(3) 143.1 . yes

loop_
_geom_torsion_atom_site_label_1
_geom_torsion_atom_site_label_2
_geom_torsion_atom_site_label_3
_geom_torsion_atom_site_label_4
_geom_torsion
_geom_torsion_site_symmetry_1
_geom_torsion_site_symmetry_2
_geom_torsion_site_symmetry_3
_geom_torsion_site_symmetry_4
_geom_torsion_publ_flag
O3 V1 O1 C1 -96.54(18) . . . . ?
O2 V1 O1 C1 96.64(17) . . . . ?
N1 V1 O1 C1 5.52(17) . . . . ?
N2 V1 O1 C1 171.07(18) . . . . ?
V1 O1 C1 C2 153.50(16) . . . . ?
V1 O1 C1 C6 -26.6(3) . . . . ?
O1 C1 C2 C3 -176.78(19) . . . . ?
C6 C1 C2 C3 3.3(3) . . . . ?
O1 C1 C2 Br1 4.1(3) . . . . ?
C6 C1 C2 Br1 -175.86(15) . . . . ?
C1 C2 C3 C4 -0.8(3) . . . . ?
Br1 C2 C3 C4 178.38(16) . . . . ?
C2 C3 C4 C5 -1.8(3) . . . . ?
C2 C3 C4 Br2 177.20(16) . . . . ?
C3 C4 C5 C6 1.7(3) . . . . ?
Br2 C4 C5 C6 -177.30(16) . . . . ?
C4 C5 C6 C1 1.0(3) . . . . ?
C4 C5 C6 C7 179.7(2) . . . . ?
O1 C1 C6 C5 176.71(19) . . . . ?
C2 C1 C6 C5 -3.4(3) . . . . ?
O1 C1 C6 C7 -2.0(3) . . . . ?
C2 C1 C6 C7 177.87(19) . . . . ?
C5 C6 C7 N1 -125.4(2) . . . . ?
C1 C6 C7 N1 53.3(3) . . . . ?
C6 C7 N1 C8 94.4(2) . . . . ?
C6 C7 N1 V1 -73.55(19) . . . . ?
C7 N1 C8 C9 -98.9(2) . . . . ?
V1 N1 C8 C9 65.9(3) . . . . ?
C7 N1 C8 C13 80.3(2) . . . . ?
V1 N1 C8 C13 -114.9(2) . . . . ?
C13 C8 C9 C10 -0.8(3) . . . . ?
N1 C8 C9 C10 178.3(2) . . . . ?
C13 C8 C9 C14 178.0(2) . . . . ?
N1 C8 C9 C14 -2.8(3) . . . . ?
C8 C9 C10 C11 2.1(4) . . . . ?
C14 C9 C10 C11 -176.8(2) . . . . ?
C9 C10 C11 C12 -1.6(4) . . . . ?
C10 C11 C12 C13 -0.3(4) . . . . ?
C11 C12 C13 C8 1.5(4) . . . . ?
C11 C12 C13 C17 177.9(3) . . . . ?
C9 C8 C13 C12 -0.9(4) . . . . ?
N1 C8 C13 C12 179.9(2) . . . . ?
C9 C8 C13 C17 -177.3(2) . . . . ?
N1 C8 C13 C17 3.5(3) . . . . ?
C10 C9 C14 C15 -63.1(3) . . . . ?
C8 C9 C14 C15 118.0(3) . . . . ?
C10 C9 C14 C16 60.3(3) . . . . ?
C8 C9 C14 C16 -118.6(3) . . . . ?
C12 C13 C17 C18 55.9(4) . . . . ?
C8 C13 C17 C18 -127.8(3) . . . . ?
C12 C13 C17 C19 -69.8(3) . . . . ?
C8 C13 C17 C19 106.5(3) . . . . ?
O3 V1 O2 C20 -64.2(2) . . . . ?
O1 V1 O2 C20 103.6(2) . . . . ?
N1 V1 O2 C20 -165.0(2) . . . . ?
N2 V1 O2 C20 29.2(2) . . . . ?
V1 O2 C20 C21 176.87(15) . . . . ?
V1 O2 C20 C25 -2.6(3) . . . . ?
O2 C20 C21 C22 -176.9(2) . . . . ?
C25 C20 C21 C22 2.5(3) . . . . ?
O2 C20 C21 Br3 2.7(3) . . . . ?
C25 C20 C21 Br3 -177.78(16) . . . . ?
C20 C21 C22 C23 -0.3(3) . . . . ?
Br3 C21 C22 C23 -179.95(17) . . . . ?
C21 C22 C23 C24 -1.8(4) . . . . ?
C21 C22 C23 Br4 178.62(17) . . . . ?
C22 C23 C24 C25 1.4(4) . . . . ?
Br4 C23 C24 C25 -178.95(17) . . . . ?
C23 C24 C25 C20 0.9(3) . . . . ?
C23 C24 C25 C26 -179.5(2) . . . . ?
O2 C20 C25 C24 176.6(2) . . . . ?
C21 C20 C25 C24 -2.8(3) . . . . ?
O2 C20 C25 C26 -2.9(3) . . . . ?
C21 C20 C25 C26 177.7(2) . . . . ?
C24 C25 C26 N2 143.2(2) . . . . ?
C20 C25 C26 N2 -37.3(3) . . . . ?
C25 C26 N2 C27 -140.24(19) . . . . ?
C25 C26 N2 V1 70.6(2) . . . . ?
C26 N2 C27 C32 -80.2(3) . . . . ?
V1 N2 C27 C32 61.6(3) . . . . ?
C26 N2 C27 C28 99.1(2) . . . . ?
V1 N2 C27 C28 -119.2(2) . . . . ?
C32 C27 C28 C29 -4.5(4) . . . . ?
N2 C27 C28 C29 176.2(2) . . . . ?
C32 C27 C28 C33 174.7(2) . . . . ?
N2 C27 C28 C33 -4.5(3) . . . . ?
C27 C28 C29 C30 1.8(4) . . . . ?
C33 C28 C29 C30 -177.5(2) . . . . ?
C28 C29 C30 C31 1.4(4) . . . . ?
C29 C30 C31 C32 -1.9(4) . . . . ?
C30 C31 C32 C27 -0.8(4) . . . . ?
C30 C31 C32 C36 179.3(2) . . . . ?
C28 C27 C32 C31 4.1(3) . . . . ?
N2 C27 C32 C31 -176.7(2) . . . . ?
C28 C27 C32 C36 -176.1(2) . . . . ?
N2 C27 C32 C36 3.1(3) . . . . ?
C29 C28 C33 C34 -85.3(3) . . . . ?
C27 C28 C33 C34 95.4(3) . . . . ?
C29 C28 C33 C35 40.6(3) . . . . ?
C27 C28 C33 C35 -138.6(3) . . . . ?
C31 C32 C36 C37 66.1(3) . . . . ?
C27 C32 C36 C37 -113.7(2) . . . . ?
C31 C32 C36 C38 -57.7(3) . . . . ?
C27 C32 C36 C38 122.4(2) . . . . ?
